data_4106860
loop_
_publ_author_name
'Joseph R. Stringer'
'J. Aaron Crapster'
'Ilia A. Guzei'
'Helen E. Blackwell'

_publ_contact_author_address
;
Department of Chemistry
University of Wisconsin-Madison
1101 University Ave
Madison, WI  53706
USA
;
_publ_contact_author_email iguzei@chem.wisc.edu
_publ_contact_author_fax 608-262-0381
_publ_contact_author_name
;
Guzei, Ilia A. 
;
_publ_contact_author_phone 608-263-4694
_publ_section_title
;
 Extraordinarily Robust Polyproline Type I Peptoid Helices Generated via
 the Incorporation of \a-Chiral Aromatic N-1-Naphthylethyl Side Chains
;
_journal_name_full 'Journal of the American Chemical Society'
_journal_page_first 15559
_journal_page_last 15567
_journal_paper_doi 10.1021/ja204755p
_journal_volume 133
_journal_year 2011
_chemical_absolute_configuration syn
_chemical_formula_moiety 'C35 H42 N2 O5'
_chemical_formula_sum 'C35 H42 N2 O5'
_chemical_formula_weight 570.71
_space_group_IT_number 145
_symmetry_cell_setting trigonal
_symmetry_Int_Tables_number 145
_symmetry_space_group_name_Hall 'P 32'
_symmetry_space_group_name_H-M 'P 32'
_atom_sites_solution_hydrogens geom
_atom_sites_solution_primary direct
_atom_sites_solution_secondary difmap
_cell_angle_alpha 90.00
_cell_angle_beta 90.00
_cell_angle_gamma 120.00
_cell_formula_units_Z 3
_cell_length_a 16.328(3)
_cell_length_b 16.328(3)
_cell_length_c 10.2112(16)
_cell_measurement_reflns_used 999
_cell_measurement_temperature 100(2)
_cell_measurement_theta_max 69.49
_cell_measurement_theta_min 3.13
_cell_volume 2357.6(7)
_computing_cell_refinement 'SAINT Ver. 7.24A (Bruker-AXS, 2007)'
_computing_data_collection 'APEX2 Ver. 2.1-4 (Bruker-AXS, 2007)'
_computing_data_reduction 'SAINT Ver. 7.24A'
_computing_molecular_graphics SHELXTL
_computing_publication_material SHELXTL
_computing_structure_refinement SHELXTL
_computing_structure_solution 'SHELXTL (Sheldrick, 2008)'
_diffrn_ambient_temperature 100(2)
_diffrn_measured_fraction_theta_full 1.000
_diffrn_measured_fraction_theta_max 0.998
_diffrn_measurement_device_type 'Bruker SMART APEX2 area detector'
_diffrn_measurement_method '0.50\% \w and 0.5 \% \f scans'
_diffrn_radiation_monochromator graphite
_diffrn_radiation_source 'fine-focus sealed tube'
_diffrn_radiation_type 'Cu K\a'
_diffrn_radiation_wavelength 1.54178
_diffrn_reflns_av_R_equivalents 0.0000
_diffrn_reflns_av_sigmaI/netI 0.0143
_diffrn_reflns_limit_h_max 9
_diffrn_reflns_limit_h_min -19
_diffrn_reflns_limit_k_max 19
_diffrn_reflns_limit_k_min 0
_diffrn_reflns_limit_l_max 12
_diffrn_reflns_limit_l_min -12
_diffrn_reflns_number 5894
_diffrn_reflns_theta_full 67.00
_diffrn_reflns_theta_max 69.49
_diffrn_reflns_theta_min 3.13
_exptl_absorpt_coefficient_mu 0.641
_exptl_absorpt_correction_T_max 0.9305
_exptl_absorpt_correction_T_min 0.8053
_exptl_absorpt_correction_type analytical
_exptl_absorpt_process_details
;
SADABS  (Bruker-AXS, 2007)
;
_exptl_crystal_colour colourless
_exptl_crystal_density_diffrn 1.206
_exptl_crystal_description block
_exptl_crystal_F_000 918
_exptl_crystal_size_max 0.35
_exptl_crystal_size_mid 0.18
_exptl_crystal_size_min 0.11
_platon_squeeze_details
;
The volume occupied by solvent is  9.1 percent of the unit cell.
;
_refine_diff_density_max 0.235
_refine_diff_density_min -0.215
_refine_diff_density_rms 0.030
_refine_ls_abs_structure_details 'Flack H D (1983), Acta Cryst. A39, 876-881'
_refine_ls_abs_structure_Flack 0.00(16)
_refine_ls_extinction_method none
_refine_ls_goodness_of_fit_ref 1.108
_refine_ls_hydrogen_treatment constr
_refine_ls_matrix_type full
_refine_ls_number_parameters 345
_refine_ls_number_reflns 5894
_refine_ls_number_restraints 14
_refine_ls_restrained_S_all 1.108
_refine_ls_R_factor_all 0.0325
_refine_ls_R_factor_gt 0.0314
_refine_ls_shift/su_max 0.000
_refine_ls_shift/su_mean 0.000
_refine_ls_structure_factor_coef Fsqd
_refine_ls_weighting_details 'calc w=1/[\s^2^(Fo^2^)+(0.0342P)^2^+0.5781P] where P=(Fo^2^+2Fc^2^)/3'
_refine_ls_weighting_scheme calc
_refine_ls_wR_factor_gt 0.0771
_refine_ls_wR_factor_ref 0.0776
_reflns_number_gt 5761
_reflns_number_total 5894
_reflns_threshold_expression I>2\s(I)
_cod_data_source_file ja204755p_si_002_1.cif
_cod_data_source_block blackwell31
_cod_original_cell_volume 2357.7(6)
_cod_original_sg_symbol_Hall 'P 32        '
_cod_original_sg_symbol_H-M 'P 32 '
_cod_database_code 4106860

loop_
_symmetry_equiv_pos_as_xyz
'x, y, z'
'-y, x-y, z+2/3'
'-x+y, -x, z+1/3'

loop_
_atom_site_label
_atom_site_type_symbol
_atom_site_fract_x
_atom_site_fract_y
_atom_site_fract_z
_atom_site_U_iso_or_equiv
_atom_site_adp_type
_atom_site_occupancy
_atom_site_symmetry_multiplicity
_atom_site_calc_flag
_atom_site_refinement_flags
_atom_site_disorder_assembly
_atom_site_disorder_group
O1 O 0.11699(8) 0.35546(8) 0.36984(11) 0.0311(3) Uani 1 1 d . A .
O3 O 0.02685(8) 0.16896(9) 0.05018(10) 0.0297(3) Uani 1 1 d . . .
O4 O 0.23948(8) 0.16175(8) -0.07172(11) 0.0341(3) Uani 1 1 d . . .
N1 N -0.01611(8) 0.17981(8) 0.25726(12) 0.0205(2) Uani 1 1 d . . .
N2 N 0.20429(8) 0.20458(9) 0.12084(12) 0.0220(3) Uani 1 1 d . . .
C1 C -0.19921(11) 0.20463(11) 0.37934(15) 0.0249(3) Uani 1 1 d . . .
H1 H -0.2300 0.1410 0.4091 0.030 Uiso 1 1 calc R . .
C2 C -0.22144(11) 0.26952(12) 0.43839(16) 0.0290(3) Uani 1 1 d . . .
H2 H -0.2670 0.2489 0.5067 0.035 Uiso 1 1 calc R . .
C3 C -0.17847(11) 0.36032(12) 0.39845(16) 0.0288(3) Uani 1 1 d . . .
H3 H -0.1937 0.4033 0.4393 0.035 Uiso 1 1 calc R . .
C4 C -0.11051(11) 0.39246(11) 0.29564(15) 0.0262(3) Uani 1 1 d . . .
C5 C -0.06605(13) 0.48717(12) 0.25130(17) 0.0333(4) Uani 1 1 d . . .
H5 H -0.0813 0.5303 0.2918 0.040 Uiso 1 1 calc R . .
C6 C -0.00194(13) 0.51797(12) 0.15181(18) 0.0356(4) Uani 1 1 d . . .
H6 H 0.0266 0.5816 0.1224 0.043 Uiso 1 1 calc R . .
C7 C 0.02167(12) 0.45415(12) 0.09273(16) 0.0328(4) Uani 1 1 d . . .
H7 H 0.0668 0.4756 0.0238 0.039 Uiso 1 1 calc R . .
C8 C -0.01937(11) 0.36212(11) 0.13319(15) 0.0255(3) Uani 1 1 d . . .
H8 H -0.0022 0.3206 0.0922 0.031 Uiso 1 1 calc R . .
C9 C -0.08731(10) 0.32782(11) 0.23574(14) 0.0217(3) Uani 1 1 d . . .
C10 C -0.13405(10) 0.23166(11) 0.27991(14) 0.0220(3) Uani 1 1 d . . .
C11 C -0.11102(10) 0.16110(11) 0.21586(14) 0.0219(3) Uani 1 1 d . . .
H11 H -0.1087 0.1715 0.1191 0.026 Uiso 1 1 calc R . .
C12 C -0.18284(11) 0.05711(11) 0.24122(16) 0.0254(3) Uani 1 1 d . . .
H12A H -0.1650 0.0172 0.1913 0.038 Uiso 1 1 calc R . .
H12C H -0.2458 0.0440 0.2138 0.038 Uiso 1 1 calc R . .
H12B H -0.1838 0.0435 0.3349 0.038 Uiso 1 1 calc R . .
C13 C 0.00399(10) 0.18981(11) 0.39675(14) 0.0221(3) Uani 1 1 d . A .
H13A H 0.0355 0.1534 0.4199 0.026 Uiso 1 1 calc R . .
H13B H -0.0565 0.1620 0.4454 0.026 Uiso 1 1 calc R . .
C14 C 0.06609(11) 0.29133(12) 0.44057(15) 0.0245(3) Uani 1 1 d D . .
O2 O 0.0541(2) 0.30080(16) 0.5673(2) 0.0324(3) Uani 0.558(5) 1 d PGDU A 1
C15 C 0.11101(15) 0.38793(16) 0.63686(19) 0.0451(6) Uani 0.558(5) 1 d PG A 1
C16 C 0.0719(2) 0.3679(3) 0.77662(18) 0.0528(5) Uani 0.558(5) 1 d PG A 1
H16A H 0.0800 0.3173 0.8148 0.079 Uiso 0.558(5) 1 calc PR A 1
H16B H 0.0046 0.3483 0.7749 0.079 Uiso 0.558(5) 1 calc PR A 1
H16C H 0.1062 0.4253 0.8297 0.079 Uiso 0.558(5) 1 calc PR A 1
C17 C 0.21493(17) 0.4125(3) 0.6348(3) 0.0528(5) Uani 0.558(5) 1 d PG A 1
H17A H 0.2384 0.4250 0.5445 0.079 Uiso 0.558(5) 1 calc PR A 1
H17B H 0.2199 0.3593 0.6700 0.079 Uiso 0.558(5) 1 calc PR A 1
H17C H 0.2528 0.4688 0.6885 0.079 Uiso 0.558(5) 1 calc PR A 1
C18 C 0.0995(3) 0.46706(18) 0.5739(4) 0.0528(5) Uani 0.558(5) 1 d PG A 1
H18A H 0.1250 0.4786 0.4846 0.079 Uiso 0.558(5) 1 calc PR A 1
H18B H 0.1340 0.5250 0.6258 0.079 Uiso 0.558(5) 1 calc PR A 1
H18C H 0.0323 0.4480 0.5710 0.079 Uiso 0.558(5) 1 calc PR A 1
O2A O 0.05955(18) 0.2901(2) 0.57095(17) 0.0324(3) Uani 0.442(5) 1 d PGDU A 2
C15A C 0.1044(2) 0.3729(3) 0.6528(2) 0.0451(6) Uani 0.442(5) 1 d PG A 2
C16A C 0.0739(3) 0.3356(4) 0.7922(2) 0.0528(5) Uani 0.442(5) 1 d PG A 2
H16D H 0.0971 0.2923 0.8142 0.079 Uiso 0.442(5) 1 calc PR A 2
H16E H 0.0047 0.3018 0.7979 0.079 Uiso 0.442(5) 1 calc PR A 2
H16F H 0.1003 0.3887 0.8538 0.079 Uiso 0.442(5) 1 calc PR A 2
C17A C 0.2123(2) 0.4206(3) 0.6378(3) 0.0528(5) Uani 0.442(5) 1 d PG A 2
H17D H 0.2301 0.4439 0.5480 0.079 Uiso 0.442(5) 1 calc PR A 2
H17E H 0.2326 0.3746 0.6568 0.079 Uiso 0.442(5) 1 calc PR A 2
H17F H 0.2429 0.4737 0.6991 0.079 Uiso 0.442(5) 1 calc PR A 2
C18A C 0.0691(3) 0.4410(3) 0.6149(3) 0.0528(5) Uani 0.442(5) 1 d PG A 2
H18D H 0.0895 0.4639 0.5255 0.079 Uiso 0.442(5) 1 calc PR A 2
H18E H 0.0955 0.4947 0.6755 0.079 Uiso 0.442(5) 1 calc PR A 2
H18F H -0.0001 0.4078 0.6196 0.079 Uiso 0.442(5) 1 calc PR A 2
C19 C 0.04426(8) 0.17885(9) 0.16731(11) 0.0219(3) Uani 1 1 d G . .
C20 C 0.13531(8) 0.18528(9) 0.22222(11) 0.0211(3) Uani 1 1 d G . .
H20B H 0.1631 0.2361 0.2888 0.025 Uiso 1 1 calc R . .
H20A H 0.1192 0.1249 0.2658 0.025 Uiso 1 1 calc R . .
C21 C 0.19017(11) 0.13959(12) 0.02702(15) 0.0267(3) Uani 1 1 d . . .
C22 C 0.11518(12) 0.03830(12) 0.05273(17) 0.0335(4) Uani 1 1 d . . .
H22C H 0.1178 0.0228 0.1448 0.050 Uiso 1 1 calc R . .
H22B H 0.1264 -0.0038 -0.0034 0.050 Uiso 1 1 calc R . .
H22A H 0.0527 0.0301 0.0335 0.050 Uiso 1 1 calc R . .
C23 C 0.28121(10) 0.30378(10) 0.10415(14) 0.0232(3) Uani 1 1 d . . .
H23 H 0.3211 0.3043 0.0295 0.028 Uiso 1 1 calc R . .
C24 C 0.24272(12) 0.36837(12) 0.06544(16) 0.0304(3) Uani 1 1 d . . .
H24A H 0.2092 0.3473 -0.0183 0.046 Uiso 1 1 calc R . .
H24C H 0.2952 0.4334 0.0567 0.046 Uiso 1 1 calc R . .
H24B H 0.1990 0.3660 0.1331 0.046 Uiso 1 1 calc R . .
C25 C 0.34412(10) 0.33475(10) 0.22562(15) 0.0219(3) Uani 1 1 d . . .
C26 C 0.34267(10) 0.39765(11) 0.31369(15) 0.0235(3) Uani 1 1 d . . .
H26 H 0.3020 0.4226 0.2983 0.028 Uiso 1 1 calc R . .
C27 C 0.40024(10) 0.42590(10) 0.42652(16) 0.0249(3) Uani 1 1 d . . .
H27 H 0.3976 0.4692 0.4860 0.030 Uiso 1 1 calc R . .
C28 C 0.45957(10) 0.39175(10) 0.45103(15) 0.0244(3) Uani 1 1 d . . .
H28 H 0.4977 0.4110 0.5276 0.029 Uiso 1 1 calc R . .
C29 C 0.46464(10) 0.32743(10) 0.36257(15) 0.0223(3) Uani 1 1 d . . .
C30 C 0.52649(10) 0.29192(11) 0.38616(15) 0.0251(3) Uani 1 1 d . . .
H30 H 0.5649 0.3112 0.4625 0.030 Uiso 1 1 calc R . .
C31 C 0.53194(11) 0.23030(11) 0.30098(16) 0.0266(3) Uani 1 1 d . . .
H31 H 0.5740 0.2073 0.3181 0.032 Uiso 1 1 calc R . .
C32 C 0.47505(11) 0.20101(11) 0.18775(15) 0.0256(3) Uani 1 1 d . . .
H32 H 0.4794 0.1586 0.1282 0.031 Uiso 1 1 calc R . .
C33 C 0.41348(10) 0.23319(10) 0.16275(15) 0.0242(3) Uani 1 1 d . . .
H33 H 0.3751 0.2121 0.0865 0.029 Uiso 1 1 calc R . .
C34 C 0.40616(10) 0.29746(10) 0.24889(14) 0.0213(3) Uani 1 1 d . . .

loop_
_atom_site_aniso_label
_atom_site_aniso_U_11
_atom_site_aniso_U_22
_atom_site_aniso_U_33
_atom_site_aniso_U_23
_atom_site_aniso_U_13
_atom_site_aniso_U_12
O1 0.0338(6) 0.0263(6) 0.0315(6) -0.0030(5) -0.0041(5) 0.0137(5)
O3 0.0253(5) 0.0467(7) 0.0186(5) -0.0057(5) -0.0030(4) 0.0190(5)
O4 0.0323(6) 0.0357(6) 0.0265(6) -0.0079(5) 0.0077(5) 0.0110(5)
N1 0.0180(6) 0.0246(6) 0.0189(6) -0.0005(5) -0.0007(5) 0.0106(5)
N2 0.0180(6) 0.0244(6) 0.0221(6) -0.0026(5) 0.0012(5) 0.0096(5)
C1 0.0231(8) 0.0259(8) 0.0262(8) 0.0015(6) -0.0003(6) 0.0127(6)
C2 0.0272(8) 0.0363(9) 0.0279(8) 0.0000(7) 0.0043(6) 0.0192(7)
C3 0.0302(8) 0.0327(9) 0.0297(8) -0.0087(7) -0.0024(7) 0.0204(7)
C4 0.0259(8) 0.0279(8) 0.0259(8) -0.0047(6) -0.0060(6) 0.0142(7)
C5 0.0368(9) 0.0251(8) 0.0391(10) -0.0054(7) -0.0045(7) 0.0163(7)
C6 0.0400(10) 0.0211(8) 0.0406(10) 0.0026(7) -0.0013(8) 0.0114(7)
C7 0.0317(9) 0.0319(9) 0.0301(9) 0.0029(7) 0.0017(7) 0.0124(7)
C8 0.0243(8) 0.0268(8) 0.0264(8) -0.0014(6) -0.0018(6) 0.0135(7)
C9 0.0197(7) 0.0245(7) 0.0208(7) -0.0013(6) -0.0040(6) 0.0109(6)
C10 0.0200(7) 0.0249(7) 0.0223(7) -0.0021(6) -0.0039(6) 0.0121(6)
C11 0.0202(7) 0.0261(8) 0.0203(7) -0.0008(6) -0.0024(6) 0.0122(6)
C12 0.0213(7) 0.0241(8) 0.0311(8) -0.0031(6) -0.0028(6) 0.0115(6)
C13 0.0197(7) 0.0292(8) 0.0191(7) 0.0017(6) 0.0021(5) 0.0135(6)
C14 0.0221(7) 0.0333(8) 0.0240(8) -0.0034(6) -0.0025(6) 0.0182(7)
O2 0.0279(6) 0.0501(9) 0.0233(6) -0.0112(5) -0.0027(5) 0.0226(6)
C15 0.0395(11) 0.0638(16) 0.0381(11) -0.0284(11) -0.0080(9) 0.0303(11)
C16 0.0417(8) 0.0698(11) 0.0543(9) -0.0362(9) -0.0076(7) 0.0335(8)
C17 0.0417(8) 0.0698(11) 0.0543(9) -0.0362(9) -0.0076(7) 0.0335(8)
C18 0.0417(8) 0.0698(11) 0.0543(9) -0.0362(9) -0.0076(7) 0.0335(8)
O2A 0.0279(6) 0.0501(9) 0.0233(6) -0.0112(5) -0.0027(5) 0.0226(6)
C15A 0.0395(11) 0.0638(16) 0.0381(11) -0.0284(11) -0.0080(9) 0.0303(11)
C16A 0.0417(8) 0.0698(11) 0.0543(9) -0.0362(9) -0.0076(7) 0.0335(8)
C17A 0.0417(8) 0.0698(11) 0.0543(9) -0.0362(9) -0.0076(7) 0.0335(8)
C18A 0.0417(8) 0.0698(11) 0.0543(9) -0.0362(9) -0.0076(7) 0.0335(8)
C19 0.0218(7) 0.0222(7) 0.0204(7) -0.0010(5) 0.0003(6) 0.0101(6)
C20 0.0176(7) 0.0254(7) 0.0181(7) -0.0023(6) 0.0001(5) 0.0091(6)
C21 0.0232(8) 0.0313(8) 0.0240(8) -0.0048(6) -0.0006(6) 0.0126(7)
C22 0.0299(9) 0.0281(8) 0.0331(9) -0.0084(7) 0.0035(7) 0.0074(7)
C23 0.0203(7) 0.0253(7) 0.0219(7) 0.0010(6) 0.0034(6) 0.0099(6)
C24 0.0314(8) 0.0318(8) 0.0289(8) 0.0016(6) -0.0013(7) 0.0166(7)
C25 0.0173(7) 0.0191(7) 0.0237(7) 0.0018(6) 0.0040(6) 0.0048(6)
C26 0.0194(7) 0.0209(7) 0.0291(8) 0.0009(6) 0.0029(6) 0.0093(6)
C27 0.0215(7) 0.0180(7) 0.0283(8) -0.0032(6) 0.0045(6) 0.0047(6)
C28 0.0179(7) 0.0235(7) 0.0243(7) -0.0003(6) 0.0001(6) 0.0047(6)
C29 0.0178(7) 0.0181(7) 0.0247(7) 0.0034(5) 0.0046(6) 0.0043(6)
C30 0.0216(7) 0.0266(8) 0.0251(7) 0.0027(6) -0.0007(6) 0.0105(6)
C31 0.0218(7) 0.0243(8) 0.0342(8) 0.0048(6) 0.0034(6) 0.0119(6)
C32 0.0245(7) 0.0236(8) 0.0283(8) -0.0013(6) 0.0062(6) 0.0119(6)
C33 0.0196(7) 0.0209(7) 0.0269(8) 0.0011(6) 0.0042(6) 0.0063(6)
C34 0.0161(6) 0.0187(7) 0.0237(7) 0.0033(6) 0.0050(5) 0.0047(6)

loop_
_atom_type_symbol
_atom_type_description
_atom_type_scat_dispersion_real
_atom_type_scat_dispersion_imag
_atom_type_scat_source
C C 0.0181 0.0091 'International Tables Vol C Tables 4.2.6.8 and 6.1.1.4'
H H 0.0000 0.0000 'International Tables Vol C Tables 4.2.6.8 and 6.1.1.4'
N N 0.0311 0.0180 'International Tables Vol C Tables 4.2.6.8 and 6.1.1.4'
O O 0.0492 0.0322 'International Tables Vol C Tables 4.2.6.8 and 6.1.1.4'

loop_
_geom_angle_atom_site_label_1
_geom_angle_atom_site_label_2
_geom_angle_atom_site_label_3
_geom_angle
_geom_angle_publ_flag
C19 N1 C13 122.82(11) ?
C19 N1 C11 119.75(11) ?
C13 N1 C11 117.18(11) ?
C21 N2 C20 121.67(12) ?
C21 N2 C23 119.46(12) ?
C20 N2 C23 117.61(11) ?
C10 C1 C2 121.45(15) ?
C10 C1 H1 119.3 ?
C2 C1 H1 119.3 ?
C3 C2 C1 120.48(15) ?
C3 C2 H2 119.8 ?
C1 C2 H2 119.8 ?
C2 C3 C4 120.66(14) ?
C2 C3 H3 119.7 ?
C4 C3 H3 119.7 ?
C5 C4 C3 121.23(15) ?
C5 C4 C9 119.41(15) ?
C3 C4 C9 119.35(14) ?
C6 C5 C4 121.47(16) ?
C6 C5 H5 119.3 ?
C4 C5 H5 119.3 ?
C5 C6 C7 119.25(16) ?
C5 C6 H6 120.4 ?
C7 C6 H6 120.4 ?
C8 C7 C6 121.09(16) ?
C8 C7 H7 119.5 ?
C6 C7 H7 119.5 ?
C7 C8 C9 120.84(15) ?
C7 C8 H8 119.6 ?
C9 C8 H8 119.6 ?
C8 C9 C4 117.94(14) ?
C8 C9 C10 123.15(14) ?
C4 C9 C10 118.90(13) ?
C1 C10 C9 119.16(14) ?
C1 C10 C11 121.17(13) ?
C9 C10 C11 119.67(13) ?
N1 C11 C10 110.41(11) ?
N1 C11 C12 108.84(12) ?
C10 C11 C12 115.11(12) ?
N1 C11 H11 107.4 ?
C10 C11 H11 107.4 ?
C12 C11 H11 107.4 ?
C11 C12 H12A 109.5 ?
C11 C12 H12C 109.5 ?
H12A C12 H12C 109.5 ?
C11 C12 H12B 109.5 ?
H12A C12 H12B 109.5 ?
H12C C12 H12B 109.5 ?
N1 C13 C14 113.74(12) ?
N1 C13 H13A 108.8 ?
C14 C13 H13A 108.8 ?
N1 C13 H13B 108.8 ?
C14 C13 H13B 108.8 ?
H13A C13 H13B 107.7 ?
O1 C14 O2 124.25(17) ?
O1 C14 O2A 129.0(2) ?
O1 C14 C13 124.74(14) ?
O2 C14 C13 110.96(16) ?
O2A C14 C13 105.88(19) ?
C14 O2 C15 122.40(17) yes
O2 C15 C16 104.8 ?
O2 C15 C17 109.5 ?
C16 C15 C17 110.9 ?
O2 C15 C18 109.5 ?
C16 C15 C18 110.9 ?
C17 C15 C18 111.0 ?
C15 C16 H16A 109.5 ?
C15 C16 H16B 109.5 ?
H16A C16 H16B 109.5 ?
C15 C16 H16C 109.5 ?
H16A C16 H16C 109.5 ?
H16B C16 H16C 109.5 ?
C15 C17 H17A 109.5 ?
C15 C17 H17B 109.5 ?
H17A C17 H17B 109.5 ?
C15 C17 H17C 109.5 ?
H17A C17 H17C 109.5 ?
H17B C17 H17C 109.5 ?
C15 C18 H18A 109.5 ?
C15 C18 H18B 109.5 ?
H18A C18 H18B 109.5 ?
C15 C18 H18C 109.5 ?
H18A C18 H18C 109.5 ?
H18B C18 H18C 109.5 ?
C14 O2A C15A 124.48(13) yes
O2A C15A C16A 104.8 ?
O2A C15A C18A 109.5 ?
C16A C15A C18A 110.9 ?
O2A C15A C17A 109.5 ?
C16A C15A C17A 110.9 ?
C18A C15A C17A 111.0 ?
C15A C16A H16D 109.5 ?
C15A C16A H16E 109.5 ?
H16D C16A H16E 109.5 ?
C15A C16A H16F 109.5 ?
H16D C16A H16F 109.5 ?
H16E C16A H16F 109.5 ?
C15A C17A H17D 109.5 ?
C15A C17A H17E 109.5 ?
H17D C17A H17E 109.5 ?
C15A C17A H17F 109.5 ?
H17D C17A H17F 109.5 ?
H17E C17A H17F 109.5 ?
C15A C18A H18D 109.5 ?
C15A C18A H18E 109.5 ?
H18D C18A H18E 109.5 ?
C15A C18A H18F 109.5 ?
H18D C18A H18F 109.5 ?
H18E C18A H18F 109.5 ?
O3 C19 N1 122.93(11) ?
O3 C19 C20 121.17(9) ?
N1 C19 C20 115.81(8) ?
N2 C20 C19 111.99(9) ?
N2 C20 H20B 109.2 ?
C19 C20 H20B 109.2 ?
N2 C20 H20A 109.2 ?
C19 C20 H20A 109.2 ?
H20B C20 H20A 107.9 ?
O4 C21 N2 121.22(14) ?
O4 C21 C22 121.29(14) ?
N2 C21 C22 117.40(13) ?
C21 C22 H22C 109.5 ?
C21 C22 H22B 109.5 ?
H22C C22 H22B 109.5 ?
C21 C22 H22A 109.5 ?
H22C C22 H22A 109.5 ?
H22B C22 H22A 109.5 ?
N2 C23 C24 111.63(12) ?
N2 C23 C25 109.32(12) ?
C24 C23 C25 115.03(13) ?
N2 C23 H23 106.8 ?
C24 C23 H23 106.8 ?
C25 C23 H23 106.8 ?
C23 C24 H24A 109.5 ?
C23 C24 H24C 109.5 ?
H24A C24 H24C 109.5 ?
C23 C24 H24B 109.5 ?
H24A C24 H24B 109.5 ?
H24C C24 H24B 109.5 ?
C26 C25 C34 119.15(14) ?
C26 C25 C23 121.27(13) ?
C34 C25 C23 119.58(13) ?
C25 C26 C27 121.40(14) ?
C25 C26 H26 119.3 ?
C27 C26 H26 119.3 ?
C28 C27 C26 120.71(14) ?
C28 C27 H27 119.6 ?
C26 C27 H27 119.6 ?
C27 C28 C29 120.21(14) ?
C27 C28 H28 119.9 ?
C29 C28 H28 119.9 ?
C30 C29 C28 120.87(14) ?
C30 C29 C34 119.42(14) ?
C28 C29 C34 119.72(14) ?
C31 C30 C29 121.10(14) ?
C31 C30 H30 119.5 ?
C29 C30 H30 119.5 ?
C30 C31 C32 119.85(14) ?
C30 C31 H31 120.1 ?
C32 C31 H31 120.1 ?
C33 C32 C31 120.54(14) ?
C33 C32 H32 119.7 ?
C31 C32 H32 119.7 ?
C32 C33 C34 121.12(14) ?
C32 C33 H33 119.4 ?
C34 C33 H33 119.4 ?
C33 C34 C29 117.96(14) ?
C33 C34 C25 123.22(14) ?
C29 C34 C25 118.80(13) ?

loop_
_geom_bond_atom_site_label_1
_geom_bond_atom_site_label_2
_geom_bond_distance
_geom_bond_publ_flag
O1 C14 1.199(2) yes
O3 C19 1.2213(15) yes
O4 C21 1.2266(19) yes
N1 C19 1.3531(17) ?
N1 C13 1.4524(18) ?
N1 C11 1.4832(18) ?
N2 C21 1.361(2) ?
N2 C20 1.4438(16) ?
N2 C23 1.4818(19) ?
C1 C10 1.374(2) ?
C1 C2 1.415(2) ?
C1 H1 0.9500 ?
C2 C3 1.348(2) ?
C2 H2 0.9500 ?
C3 C4 1.424(2) ?
C3 H3 0.9500 ?
C4 C5 1.414(2) ?
C4 C9 1.425(2) ?
C5 C6 1.362(3) ?
C5 H5 0.9500 ?
C6 C7 1.414(3) ?
C6 H6 0.9500 ?
C7 C8 1.368(2) ?
C7 H7 0.9500 ?
C8 C9 1.421(2) ?
C8 H8 0.9500 ?
C9 C10 1.433(2) ?
C10 C11 1.526(2) ?
C11 C12 1.528(2) ?
C11 H11 1.0000 ?
C12 H12A 0.9800 ?
C12 H12C 0.9800 ?
C12 H12B 0.9800 ?
C13 C14 1.515(2) ?
C13 H13A 0.9900 ?
C13 H13B 0.9900 ?
C14 O2 1.329(3) yes
C14 O2A 1.335(2) yes
O2 C15 1.4390 yes
C15 C16 1.5304 ?
C15 C17 1.5362 ?
C15 C18 1.5363 ?
C16 H16A 0.9800 ?
C16 H16B 0.9800 ?
C16 H16C 0.9800 ?
C17 H17A 0.9800 ?
C17 H17B 0.9800 ?
C17 H17C 0.9800 ?
C18 H18A 0.9800 ?
C18 H18B 0.9800 ?
C18 H18C 0.9800 ?
O2A C15A 1.4389 yes
C15A C16A 1.5304 ?
C15A C18A 1.5362 ?
C15A C17A 1.5362 ?
C16A H16D 0.9800 ?
C16A H16E 0.9800 ?
C16A H16F 0.9800 ?
C17A H17D 0.9800 ?
C17A H17E 0.9800 ?
C17A H17F 0.9800 ?
C18A H18D 0.9800 ?
C18A H18E 0.9800 ?
C18A H18F 0.9800 ?
C19 C20 1.5426 ?
C20 H20B 0.9900 ?
C20 H20A 0.9900 ?
C21 C22 1.509(2) ?
C22 H22C 0.9800 ?
C22 H22B 0.9800 ?
C22 H22A 0.9800 ?
C23 C24 1.525(2) ?
C23 C25 1.526(2) ?
C23 H23 1.0000 ?
C24 H24A 0.9800 ?
C24 H24C 0.9800 ?
C24 H24B 0.9800 ?
C25 C26 1.374(2) ?
C25 C34 1.439(2) ?
C26 C27 1.411(2) ?
C26 H26 0.9500 ?
C27 C28 1.361(2) ?
C27 H27 0.9500 ?
C28 C29 1.419(2) ?
C28 H28 0.9500 ?
C29 C30 1.414(2) ?
C29 C34 1.425(2) ?
C30 C31 1.366(2) ?
C30 H30 0.9500 ?
C31 C32 1.409(2) ?
C31 H31 0.9500 ?
C32 C33 1.371(2) ?
C32 H32 0.9500 ?
C33 C34 1.419(2) ?
C33 H33 0.9500 ?

loop_
_geom_torsion_atom_site_label_1
_geom_torsion_atom_site_label_2
_geom_torsion_atom_site_label_3
_geom_torsion_atom_site_label_4
_geom_torsion
C10 C1 C2 C3 -0.3(2)
C1 C2 C3 C4 0.5(2)
C2 C3 C4 C5 178.93(16)
C2 C3 C4 C9 -0.7(2)
C3 C4 C5 C6 -179.10(16)
C9 C4 C5 C6 0.5(2)
C4 C5 C6 C7 -0.9(3)
C5 C6 C7 C8 0.5(3)
C6 C7 C8 C9 0.2(2)
C7 C8 C9 C4 -0.6(2)
C7 C8 C9 C10 178.52(14)
C5 C4 C9 C8 0.2(2)
C3 C4 C9 C8 179.85(14)
C5 C4 C9 C10 -178.90(14)
C3 C4 C9 C10 0.7(2)
C2 C1 C10 C9 0.4(2)
C2 C1 C10 C11 -179.47(14)
C8 C9 C10 C1 -179.66(14)
C4 C9 C10 C1 -0.6(2)
C8 C9 C10 C11 0.2(2)
C4 C9 C10 C11 179.27(13)
C19 N1 C11 C10 -135.70(13)
C13 N1 C11 C10 49.88(16)
C19 N1 C11 C12 97.04(15)
C13 N1 C11 C12 -77.38(15)
C1 C10 C11 N1 -107.15(15)
C9 C10 C11 N1 73.02(16)
C1 C10 C11 C12 16.55(19)
C9 C10 C11 C12 -163.28(13)
C19 N1 C13 C14 82.68(16)
C11 N1 C13 C14 -103.08(14)
N1 C13 C14 O1 -20.9(2)
N1 C13 C14 O2 156.76(17)
N1 C13 C14 O2A 166.00(15)
O1 C14 O2 C15 -8.5(3)
O2A C14 O2 C15 112.5(14)
C13 C14 O2 C15 173.88(15)
C14 O2 C15 C16 178.7(2)
C14 O2 C15 C17 -62.3(2)
C14 O2 C15 C18 59.7(2)
O1 C14 O2A C15A 10.2(2)
O2 C14 O2A C15A -55.6(13)
C13 C14 O2A C15A -177.11(9)
C14 O2A C15A C16A 178.48(11)
C14 O2A C15A C18A 59.44(11)
C14 O2A C15A C17A -62.47(11)
C13 N1 C19 O3 178.81(14)
C11 N1 C19 O3 4.7(2)
C13 N1 C19 C20 2.24(18)
C11 N1 C19 C20 -171.85(11)
C21 N2 C20 C19 -68.65(16)
C23 N2 C20 C19 98.43(13)
O3 C19 C20 N2 16.03(17)
N1 C19 C20 N2 -167.34(12)
C20 N2 C21 O4 166.26(14)
C23 N2 C21 O4 -0.6(2)
C20 N2 C21 C22 -17.1(2)
C23 N2 C21 C22 176.09(14)
C21 N2 C23 C24 104.87(15)
C20 N2 C23 C24 -62.50(16)
C21 N2 C23 C25 -126.72(14)
C20 N2 C23 C25 65.91(15)
N2 C23 C25 C26 -107.91(15)
C24 C23 C25 C26 18.6(2)
N2 C23 C25 C34 72.01(16)
C24 C23 C25 C34 -161.50(13)
C34 C25 C26 C27 -0.4(2)
C23 C25 C26 C27 179.55(13)
C25 C26 C27 C28 0.3(2)
C26 C27 C28 C29 0.4(2)
C27 C28 C29 C30 179.49(14)
C27 C28 C29 C34 -1.0(2)
C28 C29 C30 C31 -179.70(14)
C34 C29 C30 C31 0.8(2)
C29 C30 C31 C32 -0.2(2)
C30 C31 C32 C33 -0.6(2)
C31 C32 C33 C34 0.8(2)
C32 C33 C34 C29 -0.2(2)
C32 C33 C34 C25 178.68(14)
C30 C29 C34 C33 -0.6(2)
C28 C29 C34 C33 179.90(13)
C30 C29 C34 C25 -179.52(13)
C28 C29 C34 C25 1.0(2)
C26 C25 C34 C33 -179.15(14)
C23 C25 C34 C33 0.9(2)
C26 C25 C34 C29 -0.3(2)
C23 C25 C34 C29 179.78(13)

loop_
_platon_squeeze_void_nr
_platon_squeeze_void_average_x
_platon_squeeze_void_average_y
_platon_squeeze_void_average_z
_platon_squeeze_void_volume
_platon_squeeze_void_count_electrons
_platon_squeeze_void_content
1 0.333 0.667 -0.032 217 54 ' '
